data_7000124
loop_
_publ_author_name
'Thapper, Anders'
'Behrens, Axel'
'Fryxelius, Jacob'
'Johansson, Maria H.'
'Prestopino, Fabio'
'Czaun, Mikl\'os'
'Rehder, Dieter'
'Nordlander, Ebbe'

_publ_section_title
;
 Synthesis and characterization of molybdenum oxo complexes of two
 tripodal ligands: reactivity studies of a functional model for
 molybdenum oxotransferases.
;
_journal_issue 21
_journal_name_full 'Dalton transactions (Cambridge, England : 2003)'
_journal_page_first 3566
_journal_page_last 3571
_journal_paper_doi 10.1039/b505180k
_journal_year 2005
_chemical_formula_sum 'C19 H18 F6 Mo N3 O3 P'
_chemical_formula_weight 577.27
_chemical_name_systematic
;
?
;
_space_group_IT_number 2
_symmetry_cell_setting triclinic
_symmetry_space_group_name_Hall '-P 1'
_symmetry_space_group_name_H-M 'P -1'
_atom_sites_solution_hydrogens 'riding model'
_atom_sites_solution_primary direct
_atom_sites_solution_secondary difmap
_audit_creation_method SHELXL-97
_cell_angle_alpha 89.61(3)
_cell_angle_beta 78.13(3)
_cell_angle_gamma 76.02(3)
_cell_formula_units_Z 2
_cell_length_a 8.4549(17)
_cell_length_b 9.2820(19)
_cell_length_c 14.303(3)
_cell_measurement_reflns_used 3378
_cell_measurement_temperature 293(2)
_cell_measurement_theta_max 28
_cell_measurement_theta_min 2.5
_cell_volume 1064.9(4)
_computing_cell_refinement 'Bruker SAINT'
_computing_data_collection 'Bruker SMART'
_computing_data_reduction 'Bruker SAINT'
_computing_molecular_graphics 'Bruker SHELXTL'
_computing_publication_material 'Bruker SHELXTL'
_computing_structure_refinement 'SHELXL-97 (Sheldrick, 1997)'
_computing_structure_solution 'Patterson method,SHELXS-97 (Sheldrick, 1990)'
_diffrn_ambient_temperature 293(2)
_diffrn_detector_area_resol_mean 512
_diffrn_measured_fraction_theta_full 0.881
_diffrn_measured_fraction_theta_max 0.881
_diffrn_measurement_device_type 'SMART CCD'
_diffrn_measurement_method '\w scans'
_diffrn_radiation_monochromator graphite
_diffrn_radiation_source 'rotating anode'
_diffrn_radiation_type MoK\a
_diffrn_radiation_wavelength 0.71073
_diffrn_reflns_av_R_equivalents 0.0412
_diffrn_reflns_av_sigmaI/netI 0.0835
_diffrn_reflns_limit_h_max 12
_diffrn_reflns_limit_h_min -12
_diffrn_reflns_limit_k_max 13
_diffrn_reflns_limit_k_min -13
_diffrn_reflns_limit_l_max 21
_diffrn_reflns_limit_l_min -20
_diffrn_reflns_number 12141
_diffrn_reflns_theta_full 31.78
_diffrn_reflns_theta_max 31.78
_diffrn_reflns_theta_min 1.46
_diffrn_standards_decay_% 0.00
_exptl_absorpt_coefficient_mu 0.771
_exptl_absorpt_correction_T_max 0.894
_exptl_absorpt_correction_T_min 0.743
_exptl_absorpt_correction_type empirical
_exptl_absorpt_process_details 'absorption corrections using SADABS (Sheldrick, 1996)'
_exptl_crystal_colour orange
_exptl_crystal_density_diffrn 1.800
_exptl_crystal_density_method 'not measured'
_exptl_crystal_description 'rectangular block'
_exptl_crystal_F_000 576
_exptl_crystal_size_max 0.30
_exptl_crystal_size_mid 0.25
_exptl_crystal_size_min 0.10
_refine_diff_density_max 1.025
_refine_diff_density_min -0.958
_refine_diff_density_rms 0.105
_refine_ls_extinction_method none
_refine_ls_goodness_of_fit_ref 0.968
_refine_ls_hydrogen_treatment mixed
_refine_ls_matrix_type full
_refine_ls_number_parameters 298
_refine_ls_number_reflns 6403
_refine_ls_number_restraints 0
_refine_ls_restrained_S_all 0.968
_refine_ls_R_factor_all 0.0987
_refine_ls_R_factor_gt 0.0538
_refine_ls_shift/su_max 0.001
_refine_ls_shift/su_mean 0.000
_refine_ls_structure_factor_coef Fsqd
_refine_ls_weighting_details 'calc w=1/[\s^2^(Fo^2^)+(0.0765P)^2^] where P=(Fo^2^+2Fc^2^)/3'
_refine_ls_weighting_scheme calc
_refine_ls_wR_factor_gt 0.1282
_refine_ls_wR_factor_ref 0.1435
_reflns_number_gt 4015
_reflns_number_total 6403
_reflns_threshold_expression >2\s(I)
_cod_data_source_file b505180k.txt
_cod_data_source_block sad2
_cod_depositor_comments
;
The following automatic conversions were performed:
'_symmetry_cell_setting' value 'Triclinic' changed to 'triclinic'
according to '/home/saulius/struct/CIF-dictionaries/cif_core.dic'
dictionary named 'cif_core.dic' version 2.4.1 from 2010-06-29.

Automatic conversion script
Id: cif_fix_enum 1527 2010-12-29 10:47:43Z saulius 
;
_cod_original_cell_volume 1064.8(4)
_cod_original_sg_symbol_H-M P-1
_cod_database_code 7000124

loop_
_symmetry_equiv_pos_as_xyz
'x, y, z'
'-x, -y, -z'

loop_
_atom_site_label
_atom_site_type_symbol
_atom_site_fract_x
_atom_site_fract_y
_atom_site_fract_z
_atom_site_U_iso_or_equiv
_atom_site_adp_type
_atom_site_occupancy
_atom_site_symmetry_multiplicity
_atom_site_calc_flag
_atom_site_refinement_flags
_atom_site_disorder_assembly
_atom_site_disorder_group
Mo1 Mo 0.51126(4) 0.90437(4) 0.70355(2) 0.03461(12) Uani 1 1 d . . .
O1 O 0.6653(4) 0.8103(3) 0.7565(2) 0.0517(7) Uani 1 1 d . . .
O2 O 0.5816(3) 1.0453(3) 0.6484(2) 0.0456(7) Uani 1 1 d . . .
O3 O 0.5124(3) 0.7676(3) 0.60509(19) 0.0404(6) Uani 1 1 d . . .
N1 N 0.2558(4) 1.0096(3) 0.6698(2) 0.0342(7) Uani 1 1 d . . .
N2 N 0.4049(4) 1.0411(4) 0.8365(2) 0.0406(7) Uani 1 1 d . . .
N3 N 0.3178(4) 0.7973(4) 0.7981(2) 0.0395(7) Uani 1 1 d . . .
C10 C 0.1409(5) 0.8699(5) 0.7970(3) 0.0442(10) Uani 1 1 d . . .
H10A H 0.0788 0.7943 0.7991 0.053 Uiso 1 1 calc R . .
H10B H 0.0928 0.9350 0.8538 0.053 Uiso 1 1 calc R . .
C11 C 0.1239(4) 0.9576(4) 0.7107(3) 0.0368(8) Uani 1 1 d . . .
C12 C -0.0239(5) 0.9939(5) 0.6784(3) 0.0464(10) Uani 1 1 d . . .
H12 H -0.1132 0.9551 0.7065 0.056 Uiso 1 1 calc R . .
C13 C -0.0363(5) 1.0873(5) 0.6051(4) 0.0537(11) Uani 1 1 d . . .
H13 H -0.1355 1.1150 0.5836 0.064 Uiso 1 1 calc R . .
C14 C 0.0976(5) 1.1401(5) 0.5631(3) 0.0474(10) Uani 1 1 d . . .
H14 H 0.0905 1.2036 0.5127 0.057 Uiso 1 1 calc R . .
C15 C 0.2415(5) 1.0986(4) 0.5959(3) 0.0393(9) Uani 1 1 d . . .
H15 H 0.3330 1.1330 0.5661 0.047 Uiso 1 1 calc R . .
C20 C 0.3470(6) 0.8126(5) 0.8970(3) 0.0495(10) Uani 1 1 d . . .
H20A H 0.4542 0.7496 0.9022 0.059 Uiso 1 1 calc R . .
H20B H 0.2608 0.7836 0.9437 0.059 Uiso 1 1 calc R . .
C21 C 0.3430(5) 0.9737(5) 0.9146(3) 0.0463(10) Uani 1 1 d . . .
C22 C 0.2802(6) 1.0476(6) 1.0019(3) 0.0566(12) Uani 1 1 d . . .
H22 H 0.2370 0.9994 1.0547 0.068 Uiso 1 1 calc R . .
C23 C 0.2822(6) 1.1951(6) 1.0098(4) 0.0635(13) Uani 1 1 d . . .
H23 H 0.2392 1.2480 1.0681 0.076 Uiso 1 1 calc R . .
C24 C 0.3477(6) 1.2634(5) 0.9311(4) 0.0617(13) Uani 1 1 d . . .
H24 H 0.3509 1.3624 0.9361 0.074 Uiso 1 1 calc R . .
C25 C 0.4087(6) 1.1850(5) 0.8452(3) 0.0516(11) Uani 1 1 d . . .
H25 H 0.4533 1.2316 0.7920 0.062 Uiso 1 1 calc R . .
C30 C 0.3587(6) 0.6360(4) 0.7666(3) 0.0469(10) Uani 1 1 d . . .
H30A H 0.4752 0.5913 0.7658 0.056 Uiso 1 1 calc R . .
H30B H 0.2919 0.5846 0.8118 0.056 Uiso 1 1 calc R . .
C31 C 0.3255(5) 0.6184(4) 0.6694(3) 0.0432(9) Uani 1 1 d . . .
C32 C 0.2140(6) 0.5378(5) 0.6540(4) 0.0558(12) Uani 1 1 d . . .
H32 H 0.1594 0.4932 0.7049 0.067 Uiso 1 1 calc R . .
C33 C 0.1834(6) 0.5231(5) 0.5640(4) 0.0608(13) Uani 1 1 d . . .
H33 H 0.1091 0.4680 0.5546 0.073 Uiso 1 1 calc R . .
C34 C 0.2631(6) 0.5904(5) 0.4865(4) 0.0531(11) Uani 1 1 d . . .
H34 H 0.2434 0.5794 0.4257 0.064 Uiso 1 1 calc R . .
C35 C 0.3709(5) 0.6730(4) 0.5016(3) 0.0432(9) Uani 1 1 d . . .
H35 H 0.4225 0.7205 0.4512 0.052 Uiso 1 1 calc R . .
C36 C 0.4029(4) 0.6856(4) 0.5922(3) 0.0375(8) Uani 1 1 d . . .
P1 P -0.14982(17) 1.37355(14) 0.85319(9) 0.0589(3) Uani 1 1 d . . .
F1 F 0.0242(5) 1.2866(4) 0.7979(4) 0.1323(18) Uani 1 1 d . . .
F2 F -0.2134(6) 1.2291(5) 0.8614(4) 0.1336(17) Uani 1 1 d . . .
F3 F -0.0811(6) 1.5170(4) 0.8481(3) 0.149(2) Uani 1 1 d . . .
F4 F -0.3254(5) 1.4624(6) 0.9060(4) 0.159(2) Uani 1 1 d . . .
F5 F -0.1063(7) 1.3544(7) 0.9523(3) 0.161(2) Uani 1 1 d . . .
F6 F -0.1966(8) 1.3974(7) 0.7560(3) 0.178(2) Uani 1 1 d . . .

loop_
_atom_site_aniso_label
_atom_site_aniso_U_11
_atom_site_aniso_U_22
_atom_site_aniso_U_33
_atom_site_aniso_U_23
_atom_site_aniso_U_13
_atom_site_aniso_U_12
Mo1 0.02722(17) 0.03955(19) 0.0390(2) 0.00860(13) -0.00628(12) -0.01261(12)
O1 0.0421(16) 0.0579(18) 0.0571(19) 0.0138(15) -0.0168(14) -0.0106(14)
O2 0.0384(15) 0.0521(16) 0.0530(17) 0.0140(13) -0.0098(13) -0.0239(13)
O3 0.0332(14) 0.0443(15) 0.0437(15) 0.0047(12) -0.0014(11) -0.0153(12)
N1 0.0310(15) 0.0343(16) 0.0389(17) 0.0075(13) -0.0076(13) -0.0113(12)
N2 0.0428(18) 0.0428(18) 0.0400(18) 0.0052(15) -0.0119(15) -0.0148(15)
N3 0.0410(18) 0.0431(18) 0.0352(17) 0.0103(14) -0.0066(14) -0.0134(15)
C10 0.033(2) 0.053(2) 0.047(2) 0.0079(19) 0.0004(17) -0.0199(18)
C11 0.0280(18) 0.038(2) 0.044(2) -0.0011(16) -0.0006(15) -0.0121(15)
C12 0.031(2) 0.053(2) 0.060(3) 0.000(2) -0.0116(18) -0.0173(18)
C13 0.040(2) 0.052(3) 0.071(3) -0.003(2) -0.023(2) -0.005(2)
C14 0.051(2) 0.044(2) 0.055(3) 0.0114(19) -0.027(2) -0.0128(19)
C15 0.043(2) 0.036(2) 0.043(2) 0.0067(16) -0.0101(17) -0.0152(16)
C20 0.058(3) 0.059(3) 0.037(2) 0.0171(19) -0.0104(19) -0.023(2)
C21 0.046(2) 0.054(2) 0.040(2) 0.0076(19) -0.0109(18) -0.0119(19)
C22 0.055(3) 0.072(3) 0.042(2) 0.005(2) -0.011(2) -0.012(2)
C23 0.059(3) 0.078(4) 0.050(3) -0.015(3) -0.014(2) -0.006(3)
C24 0.073(3) 0.050(3) 0.063(3) -0.006(2) -0.022(3) -0.010(2)
C25 0.059(3) 0.049(2) 0.052(3) 0.007(2) -0.021(2) -0.014(2)
C30 0.052(2) 0.039(2) 0.051(2) 0.0123(18) -0.008(2) -0.0165(19)
C31 0.045(2) 0.0331(19) 0.052(2) 0.0079(17) -0.0090(19) -0.0123(17)
C32 0.054(3) 0.049(2) 0.069(3) 0.012(2) -0.010(2) -0.025(2)
C33 0.053(3) 0.047(3) 0.090(4) -0.003(3) -0.025(3) -0.018(2)
C34 0.052(3) 0.041(2) 0.069(3) 0.003(2) -0.023(2) -0.008(2)
C35 0.042(2) 0.038(2) 0.047(2) 0.0056(17) -0.0107(18) -0.0043(17)
C36 0.0311(18) 0.0300(18) 0.048(2) 0.0012(16) -0.0036(16) -0.0052(15)
P1 0.0634(8) 0.0506(7) 0.0543(7) 0.0009(6) 0.0024(6) -0.0106(6)
F1 0.088(3) 0.086(3) 0.191(5) -0.043(3) 0.038(3) -0.015(2)
F2 0.145(4) 0.102(3) 0.156(4) -0.012(3) 0.016(3) -0.075(3)
F3 0.193(5) 0.090(3) 0.137(4) -0.041(3) 0.065(3) -0.068(3)
F4 0.083(3) 0.177(5) 0.182(5) -0.089(4) 0.020(3) 0.001(3)
F5 0.178(5) 0.255(6) 0.107(3) 0.067(4) -0.073(3) -0.123(5)
F6 0.216(6) 0.224(6) 0.080(3) 0.023(4) -0.057(4) -0.010(5)

loop_
_atom_type_symbol
_atom_type_description
_atom_type_scat_dispersion_real
_atom_type_scat_dispersion_imag
_atom_type_scat_source
C C 0.0033 0.0016 'International Tables Vol C Tables 4.2.6.8 and 6.1.1.4'
H H 0.0000 0.0000 'International Tables Vol C Tables 4.2.6.8 and 6.1.1.4'
N N 0.0061 0.0033 'International Tables Vol C Tables 4.2.6.8 and 6.1.1.4'
O O 0.0106 0.0060 'International Tables Vol C Tables 4.2.6.8 and 6.1.1.4'
F F 0.0171 0.0103 'International Tables Vol C Tables 4.2.6.8 and 6.1.1.4'
P P 0.1023 0.0942 'International Tables Vol C Tables 4.2.6.8 and 6.1.1.4'
Mo Mo -1.6832 0.6857 'International Tables Vol C Tables 4.2.6.8 and 6.1.1.4'

loop_
_geom_angle_atom_site_label_1
_geom_angle_atom_site_label_2
_geom_angle_atom_site_label_3
_geom_angle
_geom_angle_site_symmetry_1
_geom_angle_site_symmetry_3
_geom_angle_publ_flag
O2 Mo1 O1 105.91(14) . . ?
O2 Mo1 O3 106.32(12) . . ?
O1 Mo1 O3 102.94(14) . . ?
O2 Mo1 N2 91.38(13) . . ?
O1 Mo1 N2 88.23(14) . . ?
O3 Mo1 N2 155.21(12) . . ?
O2 Mo1 N1 88.33(12) . . ?
O1 Mo1 N1 163.31(13) . . ?
O3 Mo1 N1 80.70(11) . . ?
N2 Mo1 N1 82.66(12) . . ?
O2 Mo1 N3 155.31(13) . . ?
O1 Mo1 N3 91.64(13) . . ?
O3 Mo1 N3 85.89(11) . . ?
N2 Mo1 N3 71.56(12) . . ?
N1 Mo1 N3 72.24(11) . . ?
C36 O3 Mo1 133.0(2) . . ?
C11 N1 C15 118.3(3) . . ?
C11 N1 Mo1 119.2(2) . . ?
C15 N1 Mo1 121.1(2) . . ?
C21 N2 C25 119.0(4) . . ?
C21 N2 Mo1 117.5(3) . . ?
C25 N2 Mo1 123.3(3) . . ?
C10 N3 C20 109.2(3) . . ?
C10 N3 C30 110.6(3) . . ?
C20 N3 C30 110.3(3) . . ?
C10 N3 Mo1 114.8(2) . . ?
C20 N3 Mo1 104.0(2) . . ?
C30 N3 Mo1 107.7(2) . . ?
C11 C10 N3 112.3(3) . . ?
N1 C11 C12 121.5(4) . . ?
N1 C11 C10 116.3(3) . . ?
C12 C11 C10 122.0(3) . . ?
C13 C12 C11 118.9(4) . . ?
C12 C13 C14 119.8(4) . . ?
C15 C14 C13 119.2(4) . . ?
N1 C15 C14 122.3(4) . . ?
N3 C20 C21 107.1(3) . . ?
N2 C21 C22 122.1(4) . . ?
N2 C21 C20 114.5(4) . . ?
C22 C21 C20 123.4(4) . . ?
C21 C22 C23 118.5(5) . . ?
C24 C23 C22 119.7(4) . . ?
C23 C24 C25 119.7(5) . . ?
N2 C25 C24 121.0(4) . . ?
C31 C30 N3 111.0(3) . . ?
C32 C31 C36 118.3(4) . . ?
C32 C31 C30 121.2(4) . . ?
C36 C31 C30 120.5(4) . . ?
C33 C32 C31 120.7(4) . . ?
C32 C33 C34 120.6(4) . . ?
C35 C34 C33 119.0(4) . . ?
C34 C35 C36 120.1(4) . . ?
O3 C36 C35 118.8(3) . . ?
O3 C36 C31 119.8(4) . . ?
C35 C36 C31 121.3(4) . . ?
F6 P1 F5 178.2(4) . . ?
F6 P1 F1 86.5(3) . . ?
F5 P1 F1 95.0(3) . . ?
F6 P1 F4 92.0(3) . . ?
F5 P1 F4 86.5(3) . . ?
F1 P1 F4 178.4(3) . . ?
F6 P1 F2 89.8(3) . . ?
F5 P1 F2 91.2(3) . . ?
F1 P1 F2 91.0(2) . . ?
F4 P1 F2 89.3(3) . . ?
F6 P1 F3 92.5(3) . . ?
F5 P1 F3 86.6(3) . . ?
F1 P1 F3 88.2(2) . . ?
F4 P1 F3 91.4(3) . . ?
F2 P1 F3 177.6(3) . . ?

loop_
_geom_bond_atom_site_label_1
_geom_bond_atom_site_label_2
_geom_bond_distance
_geom_bond_site_symmetry_2
_geom_bond_publ_flag
Mo1 O2 1.690(3) . ?
Mo1 O1 1.697(3) . ?
Mo1 O3 1.899(3) . ?
Mo1 N2 2.194(3) . ?
Mo1 N1 2.292(3) . ?
Mo1 N3 2.312(3) . ?
O3 C36 1.372(4) . ?
N1 C11 1.344(4) . ?
N1 C15 1.344(5) . ?
N2 C21 1.349(5) . ?
N2 C25 1.351(5) . ?
N3 C10 1.488(5) . ?
N3 C20 1.499(5) . ?
N3 C30 1.503(5) . ?
C10 C11 1.487(6) . ?
C11 C12 1.386(5) . ?
C12 C13 1.361(6) . ?
C13 C14 1.366(6) . ?
C14 C15 1.362(6) . ?
C20 C21 1.509(6) . ?
C21 C22 1.369(6) . ?
C22 C23 1.379(7) . ?
C23 C24 1.369(7) . ?
C24 C25 1.370(6) . ?
C30 C31 1.491(6) . ?
C31 C32 1.388(6) . ?
C31 C36 1.389(5) . ?
C32 C33 1.378(7) . ?
C33 C34 1.400(7) . ?
C34 C35 1.373(6) . ?
C35 C36 1.388(5) . ?
P1 F6 1.522(5) . ?
P1 F5 1.535(4) . ?
P1 F1 1.548(4) . ?
P1 F4 1.552(4) . ?
P1 F2 1.556(4) . ?
P1 F3 1.572(4) . ?
